data_4326029
loop_
_publ_author_name
'Eugen S. Andreiadis'
'Daniel Imbert'
'Jacques P\'ecaut'
'Adrian Calborean'
'Ilaria Ciofini'
'Carlo Adamo'
'Renaud Demadrille'
'Marinella Mazzanti'

_publ_contact_author
;
      Dr Marinella Mazzanti
      SCIB (UMR-E3 CEA-UJF)
      INAC, CEA Grenoble
      17, rue des Martyrs
      38054 Grenoble cedex 9
;
_publ_section_title
;
 Phosphorescent Binuclear Iridium Complexes Based on
 Terpyridine-Carboxylate: An Experimental and Theoretical Study
;
_journal_name_full 'Inorganic Chemistry'
_journal_page_first 8197
_journal_page_last 8206
_journal_paper_doi 10.1021/ic200704s
_journal_volume 50
_journal_year 2011
_chemical_formula_sum 'C64 H39 Cl6 F8 Ir2 N7 O4'
_chemical_formula_weight 1719.12
_chemical_name_systematic
; 
 ? 
;
_space_group_IT_number 2
_symmetry_cell_setting triclinic
_symmetry_space_group_name_Hall '-P 1'
_symmetry_space_group_name_H-M 'P -1'
_atom_sites_solution_hydrogens geom
_atom_sites_solution_primary direct
_atom_sites_solution_secondary difmap
_audit_creation_method SHELXL-97
_cell_angle_alpha 68.398(6)
_cell_angle_beta 73.201(6)
_cell_angle_gamma 76.991(6)
_cell_formula_units_Z 2
_cell_length_a 11.905(4)
_cell_length_b 15.340(5)
_cell_length_c 18.726(6)
_cell_measurement_reflns_used 947
_cell_measurement_temperature 223(2)
_cell_measurement_theta_max 24.70
_cell_measurement_theta_min 2.37
_cell_volume 3016.7(17)
_computing_cell_refinement 'Bruker SMART'
_computing_data_collection 'Bruker SMART'
_computing_data_reduction 'Bruker SAINT'
_computing_molecular_graphics 'Bruker SHELXTL'
_computing_publication_material 'Bruker SHELXTL'
_computing_structure_refinement 'SHELXL-97 (Sheldrick, 1997)'
_computing_structure_solution 'SHELXS-97 (Sheldrick, 1990)'
_diffrn_ambient_temperature 223(2)
_diffrn_measured_fraction_theta_full 0.977
_diffrn_measured_fraction_theta_max 0.977
_diffrn_measurement_device_type 'CCD area detector'
_diffrn_measurement_method 'phi and omega scans'
_diffrn_radiation_monochromator graphite
_diffrn_radiation_source 'fine-focus sealed tube'
_diffrn_radiation_type MoK\a
_diffrn_radiation_wavelength 0.71073
_diffrn_reflns_av_R_equivalents 0.0251
_diffrn_reflns_av_sigmaI/netI 0.0548
_diffrn_reflns_limit_h_max 8
_diffrn_reflns_limit_h_min -14
_diffrn_reflns_limit_k_max 18
_diffrn_reflns_limit_k_min -18
_diffrn_reflns_limit_l_max 18
_diffrn_reflns_limit_l_min -22
_diffrn_reflns_number 15265
_diffrn_reflns_theta_full 24.74
_diffrn_reflns_theta_max 24.74
_diffrn_reflns_theta_min 1.44
_exptl_absorpt_coefficient_mu 4.754
_exptl_absorpt_correction_T_max 0.622
_exptl_absorpt_correction_T_min 0.148
_exptl_absorpt_correction_type multi-scan
_exptl_crystal_colour yellow
_exptl_crystal_density_diffrn 1.893
_exptl_crystal_F_000 1664
_exptl_crystal_size_max 0.50
_exptl_crystal_size_mid 0.35
_exptl_crystal_size_min 0.10
_refine_diff_density_max 1.181
_refine_diff_density_min -1.526
_refine_diff_density_rms 0.141
_refine_ls_extinction_method none
_refine_ls_goodness_of_fit_ref 1.066
_refine_ls_hydrogen_treatment refxyz
_refine_ls_matrix_type full
_refine_ls_number_parameters 948
_refine_ls_number_reflns 10075
_refine_ls_number_restraints 6
_refine_ls_restrained_S_all 1.066
_refine_ls_R_factor_all 0.0634
_refine_ls_R_factor_gt 0.0443
_refine_ls_shift/su_max 0.002
_refine_ls_shift/su_mean 0.000
_refine_ls_structure_factor_coef Fsqd
_refine_ls_weighting_details 'calc w=1/[\s^2^(Fo^2^)+(0.0330P)^2^+16.2874P] where P=(Fo^2^+2Fc^2^)/3'
_refine_ls_weighting_scheme calc
_refine_ls_wR_factor_gt 0.0905
_refine_ls_wR_factor_ref 0.0987
_reflns_number_gt 7854
_reflns_number_total 10075
_reflns_threshold_expression >2sigma(I)
_cod_data_source_file ic200704s_si_002_1.cif
_cod_data_source_block '[Ir(Fppy)2(terpyc)]2'
_cod_original_cell_volume 3016.7(16)
_cod_database_code 4326029

loop_
_symmetry_equiv_pos_as_xyz
'x, y, z'
'-x, -y, -z'

loop_
_atom_site_label
_atom_site_type_symbol
_atom_site_fract_x
_atom_site_fract_y
_atom_site_fract_z
_atom_site_U_iso_or_equiv
_atom_site_adp_type
_atom_site_occupancy
_atom_site_symmetry_multiplicity
_atom_site_calc_flag
_atom_site_refinement_flags
_atom_site_disorder_assembly
_atom_site_disorder_group
Ir1 Ir 0.04249(3) 0.74173(2) 0.906429(18) 0.02596(10) Uani 1 1 d . . .
Ir2 Ir 0.21353(3) 1.17798(2) 0.574522(18) 0.02903(10) Uani 1 1 d . . .
F1 F -0.4062(4) 0.8834(4) 0.9685(3) 0.0509(14) Uani 1 1 d . . .
F2 F -0.1455(4) 1.0671(4) 0.9699(3) 0.0514(14) Uani 1 1 d . . .
F3 F 0.2445(5) 0.7154(4) 1.1302(3) 0.0556(15) Uani 1 1 d . . .
F4 F -0.0926(6) 0.5647(5) 1.2205(3) 0.080(2) Uani 1 1 d . . .
F5 F 0.3736(5) 1.0945(5) 0.3109(3) 0.0669(17) Uani 1 1 d . . .
F6 F 0.2109(7) 1.4104(5) 0.2768(3) 0.092(2) Uani 1 1 d . . .
F7 F -0.2255(5) 1.3451(4) 0.5898(4) 0.0705(18) Uani 1 1 d . . .
F8 F -0.1580(5) 1.0504(4) 0.5540(4) 0.0615(16) Uani 1 1 d . . .
O1 O 0.1648(5) 0.6273(4) 0.8790(4) 0.0409(15) Uani 1 1 d . . .
O2 O 0.2475(7) 0.5643(6) 0.7832(5) 0.074(2) Uani 1 1 d . . .
O3 O 0.3874(5) 1.1867(4) 0.5801(4) 0.0399(15) Uani 1 1 d . . .
O4 O 0.4995(6) 1.1702(6) 0.6625(4) 0.066(2) Uani 1 1 d . . .
N1 N 0.0564(6) 0.7781(5) 0.7785(4) 0.0329(17) Uani 1 1 d . . .
N2 N 0.0428(6) 0.9866(5) 0.7458(3) 0.0279(15) Uani 1 1 d . . .
N3 N 0.2002(6) 1.1334(5) 0.7025(4) 0.0313(16) Uani 1 1 d . . .
N11 N -0.1047(6) 0.6831(5) 0.9227(4) 0.0320(16) Uani 1 1 d . . .
N12 N 0.1874(5) 0.7973(4) 0.8986(4) 0.0273(15) Uani 1 1 d . . .
N13 N 0.1423(6) 1.3094(5) 0.5832(4) 0.0372(17) Uani 1 1 d . . .
N14 N 0.2838(5) 1.0503(5) 0.5592(4) 0.0312(16) Uani 1 1 d . . .
C1 C 0.1806(8) 0.6245(7) 0.8086(7) 0.052(3) Uani 1 1 d . . .
C2 C 0.1049(8) 0.7014(8) 0.7551(6) 0.053(3) Uani 1 1 d . . .
C3 C 0.1004(9) 0.6931(8) 0.6863(6) 0.048(3) Uani 1 1 d . . .
H3 H 0.135(8) 0.638(7) 0.675(6) 0.057 Uiso 1 1 d . . .
C4 C 0.0332(10) 0.7629(8) 0.6397(6) 0.055(3) Uani 1 1 d . . .
H4 H 0.022(9) 0.752(7) 0.597(6) 0.067 Uiso 1 1 d . . .
C5 C -0.0136(10) 0.8429(7) 0.6600(6) 0.046(3) Uani 1 1 d . . .
H5 H -0.047(9) 0.888(7) 0.635(6) 0.055 Uiso 1 1 d . . .
C6 C -0.0004(7) 0.8507(6) 0.7287(5) 0.0314(19) Uani 1 1 d . . .
C7 C -0.0416(7) 0.9416(6) 0.7451(4) 0.0318(19) Uani 1 1 d . . .
C8 C -0.1615(8) 0.9810(7) 0.7538(5) 0.038(2) Uani 1 1 d . . .
H8 H -0.214(8) 0.940(6) 0.752(5) 0.046 Uiso 1 1 d . . .
C9 C -0.1939(8) 1.0670(7) 0.7646(5) 0.040(2) Uani 1 1 d . . .
H9 H -0.267(8) 1.101(6) 0.768(5) 0.049 Uiso 1 1 d . . .
C10 C -0.1089(8) 1.1150(7) 0.7651(5) 0.038(2) Uani 1 1 d . . .
H10 H -0.120(7) 1.178(6) 0.769(5) 0.045 Uiso 1 1 d . . .
C11 C 0.0083(7) 1.0723(6) 0.7551(4) 0.0286(18) Uani 1 1 d . . .
C12 C 0.1053(7) 1.1157(5) 0.7616(5) 0.0284(18) Uani 1 1 d . . .
C13 C 0.0967(9) 1.1288(6) 0.8333(5) 0.038(2) Uani 1 1 d . . .
H13 H 0.026(8) 1.125(6) 0.865(5) 0.046 Uiso 1 1 d . . .
C14 C 0.1919(9) 1.1527(7) 0.8450(5) 0.043(2) Uani 1 1 d . . .
H14 H 0.181(8) 1.170(7) 0.885(5) 0.051 Uiso 1 1 d . . .
C15 C 0.2946(9) 1.1615(6) 0.7875(5) 0.039(2) Uani 1 1 d . . .
H15 H 0.366(8) 1.177(6) 0.791(5) 0.047 Uiso 1 1 d . . .
C16 C 0.2955(8) 1.1535(6) 0.7159(5) 0.034(2) Uani 1 1 d . . .
C17 C 0.4047(8) 1.1715(7) 0.6475(6) 0.044(2) Uani 1 1 d . . .
C21 C -0.1002(9) 0.5969(6) 0.9177(6) 0.041(2) Uani 1 1 d . . .
H21 H -0.027(8) 0.552(6) 0.916(5) 0.049 Uiso 1 1 d . . .
C22 C -0.1993(10) 0.5612(7) 0.9263(7) 0.053(3) Uani 1 1 d . . .
H22 H -0.195(9) 0.506(7) 0.924(6) 0.063 Uiso 1 1 d . . .
C23 C -0.3082(10) 0.6149(7) 0.9396(7) 0.055(3) Uani 1 1 d . . .
H23 H -0.377(9) 0.590(7) 0.953(6) 0.066 Uiso 1 1 d . . .
C24 C -0.3132(8) 0.7018(7) 0.9460(6) 0.047(2) Uani 1 1 d . . .
H24 H -0.380(8) 0.736(7) 0.961(6) 0.056 Uiso 1 1 d . . .
C25 C -0.2114(7) 0.7362(6) 0.9377(5) 0.0293(18) Uani 1 1 d . . .
C26 C -0.2000(7) 0.8265(6) 0.9442(5) 0.0278(18) Uani 1 1 d . . .
C27 C -0.2925(7) 0.8942(6) 0.9610(5) 0.036(2) Uani 1 1 d . . .
C28 C -0.2785(8) 0.9751(6) 0.9702(5) 0.037(2) Uani 1 1 d . . .
H28 H -0.341(8) 1.010(6) 0.987(5) 0.044 Uiso 1 1 d . . .
C29 C -0.1634(7) 0.9870(6) 0.9599(5) 0.0317(19) Uani 1 1 d . . .
C30 C -0.0669(7) 0.9257(5) 0.9419(4) 0.0268(18) Uani 1 1 d . . .
H30 H 0.011(7) 0.939(5) 0.941(4) 0.032 Uiso 1 1 d . . .
C31 C -0.0828(6) 0.8437(5) 0.9319(4) 0.0245(17) Uani 1 1 d . . .
C41 C 0.2485(7) 0.8518(6) 0.8299(5) 0.036(2) Uani 1 1 d . . .
H41 H 0.219(7) 0.866(6) 0.784(5) 0.043 Uiso 1 1 d . . .
C42 C 0.3519(8) 0.8823(6) 0.8257(6) 0.040(2) Uani 1 1 d . . .
H42 H 0.386(8) 0.919(6) 0.778(5) 0.048 Uiso 1 1 d . . .
C43 C 0.3923(8) 0.8556(7) 0.8940(6) 0.045(2) Uani 1 1 d . . .
H43 H 0.461(8) 0.876(6) 0.889(5) 0.054 Uiso 1 1 d . . .
C44 C 0.3302(8) 0.8013(6) 0.9634(6) 0.037(2) Uani 1 1 d . . .
H44 H 0.362(7) 0.779(6) 1.015(5) 0.045 Uiso 1 1 d . . .
C45 C 0.2257(7) 0.7729(6) 0.9664(5) 0.0319(19) Uani 1 1 d . . .
C46 C 0.1456(7) 0.7174(5) 1.0354(5) 0.0299(19) Uani 1 1 d . . .
C47 C 0.1554(8) 0.6896(6) 1.1134(6) 0.040(2) Uani 1 1 d . . .
C48 C 0.0785(9) 0.6385(7) 1.1762(6) 0.048(2) Uani 1 1 d . . .
H48 H 0.076(8) 0.624(6) 1.235(6) 0.057 Uiso 1 1 d . . .
C49 C -0.0153(9) 0.6162(7) 1.1590(6) 0.051(3) Uani 1 1 d . . .
C50 C -0.0316(8) 0.6417(6) 1.0840(5) 0.040(2) Uani 1 1 d . . .
H50 H -0.102(8) 0.628(6) 1.066(5) 0.048 Uiso 1 1 d . . .
C51 C 0.0496(7) 0.6941(6) 1.0199(5) 0.0309(19) Uani 1 1 d . . .
C61 C 0.2062(9) 1.3698(7) 0.5857(6) 0.048(3) Uani 1 1 d . . .
H61 H 0.275(9) 1.351(7) 0.585(6) 0.058 Uiso 1 1 d . . .
C62 C 0.1560(12) 1.4544(8) 0.5961(6) 0.057(3) Uani 1 1 d . . .
H62 H 0.197(10) 1.488(8) 0.596(7) 0.068 Uiso 1 1 d . . .
C63 C 0.0361(12) 1.4794(7) 0.6031(6) 0.059(3) Uani 1 1 d . . .
H63 H 0.008(10) 1.530(8) 0.612(6) 0.071 Uiso 1 1 d . . .
C64 C -0.0301(10) 1.4200(7) 0.5982(6) 0.048(2) Uani 1 1 d . . .
H64 H -0.114(9) 1.433(7) 0.607(5) 0.057 Uiso 1 1 d . . .
C65 C 0.0233(8) 1.3339(6) 0.5880(5) 0.037(2) Uani 1 1 d . . .
C66 C -0.0304(7) 1.2628(6) 0.5795(4) 0.035(2) Uani 1 1 d . . .
C67 C -0.1498(8) 1.2682(7) 0.5803(5) 0.045(2) Uani 1 1 d . . .
C68 C -0.1959(9) 1.1992(8) 0.5717(6) 0.050(3) Uani 1 1 d . . .
H68 H -0.269(9) 1.204(7) 0.571(6) 0.061 Uiso 1 1 d . . .
C69 C -0.1170(8) 1.1219(7) 0.5633(5) 0.043(2) Uani 1 1 d . . .
C70 C 0.0016(8) 1.1086(7) 0.5629(5) 0.039(2) Uani 1 1 d . . .
H70 H 0.044(8) 1.066(7) 0.557(6) 0.047 Uiso 1 1 d . . .
C71 C 0.0472(7) 1.1798(6) 0.5727(4) 0.0296(19) Uani 1 1 d . . .
C81 C 0.2982(7) 0.9712(6) 0.6180(5) 0.035(2) Uani 1 1 d . . .
H81 H 0.268(7) 0.977(6) 0.666(5) 0.042 Uiso 1 1 d . . .
C82 C 0.3539(9) 0.8859(7) 0.6063(6) 0.048(3) Uani 1 1 d . . .
H82 H 0.364(9) 0.830(7) 0.642(6) 0.057 Uiso 1 1 d . . .
C83 C 0.3990(8) 0.8845(7) 0.5303(6) 0.043(2) Uani 1 1 d . . .
H83 H 0.436(8) 0.831(7) 0.519(5) 0.052 Uiso 1 1 d . . .
C84 C 0.3844(8) 0.9669(7) 0.4683(6) 0.040(2) Uani 1 1 d . . .
H84 H 0.414(8) 0.961(6) 0.420(5) 0.048 Uiso 1 1 d . . .
C85 C 0.3259(7) 1.0497(6) 0.4831(5) 0.035(2) Uani 1 1 d . . .
C86 C 0.3018(6) 1.1421(6) 0.4258(4) 0.0253(18) Uani 1 1 d . . .
C87 C 0.3217(8) 1.1648(8) 0.3440(6) 0.047(2) Uani 1 1 d . . .
C88 C 0.2923(10) 1.2525(9) 0.2932(6) 0.060(3) Uani 1 1 d . . .
H88 H 0.304(9) 1.270(7) 0.239(6) 0.073 Uiso 1 1 d . . .
C89 C 0.2421(9) 1.3230(8) 0.3262(6) 0.059(3) Uani 1 1 d . . .
C90 C 0.2174(9) 1.3077(7) 0.4056(5) 0.048(2) Uani 1 1 d . . .
H90 H 0.180(8) 1.371(7) 0.429(5) 0.058 Uiso 1 1 d . . .
C91 C 0.2471(7) 1.2184(6) 0.4567(5) 0.035(2) Uani 1 1 d . . .
C101 C 0.5198(15) 0.3920(9) 0.3803(11) 0.121(6) Uani 1 1 d . . .
H101 H 0.5738 0.4117 0.3284 0.146 Uiso 1 1 calc R . .
H102 H 0.4936 0.3325 0.3875 0.146 Uiso 1 1 calc R . .
Cl1 Cl 0.3978(4) 0.4796(3) 0.3878(3) 0.148(2) Uani 1 1 d . . .
Cl2 Cl 0.5935(5) 0.3767(4) 0.4577(3) 0.151(2) Uani 1 1 d . . .
Cl3 Cl 0.4411(3) 0.5495(2) 0.1039(3) 0.0913(11) Uani 1 1 d . . .
C102 C 0.571(2) 0.4625(14) 0.1180(17) 0.056(7) Uani 0.69(5) 1 d P A 1
H104 H 0.6151 0.4540 0.0674 0.067 Uiso 0.69(5) 1 calc PR A 1
H103 H 0.6234 0.4851 0.1376 0.067 Uiso 0.69(5) 1 calc PR A 1
Cl4 Cl 0.5302(11) 0.3558(9) 0.1847(7) 0.081(3) Uani 0.69(5) 1 d P A 1
C103 C 0.532(6) 0.472(5) 0.152(5) 0.09(2) Uani 0.31(5) 1 d P A 2
H106 H 0.5037 0.4652 0.2081 0.107 Uiso 0.31(5) 1 calc PR A 2
H105 H 0.6095 0.4940 0.1337 0.107 Uiso 0.31(5) 1 calc PR A 2
Cl5 Cl 0.549(3) 0.361(3) 0.142(6) 0.14(2) Uani 0.31(5) 1 d P A 2
C104 C 0.4668(11) 0.6954(9) 0.2373(10) 0.074(5) Uani 0.829(17) 1 d P B 1
H10A H 0.4540 0.7203 0.2807 0.089 Uiso 0.829(17) 1 calc PR B 1
H10B H 0.4040 0.6571 0.2491 0.089 Uiso 0.829(17) 1 calc PR B 1
C105 C 0.594(3) 0.702(3) 0.136(2) 0.013(11) Uani 0.171(17) 1 d PU B 2
H10C H 0.5853 0.6674 0.1040 0.016 Uiso 0.171(17) 1 calc PR B 2
H10D H 0.6655 0.7327 0.1106 0.016 Uiso 0.171(17) 1 calc PR B 2
Cl6 Cl 0.6049(4) 0.6268(3) 0.2265(3) 0.1285(17) Uani 1 1 d . . .
Cl7 Cl 0.4644(3) 0.7930(3) 0.1444(2) 0.0945(11) Uani 1 1 d . . .

loop_
_atom_site_aniso_label
_atom_site_aniso_U_11
_atom_site_aniso_U_22
_atom_site_aniso_U_33
_atom_site_aniso_U_23
_atom_site_aniso_U_13
_atom_site_aniso_U_12
Ir1 0.02439(18) 0.02547(19) 0.0325(2) -0.01208(15) -0.00986(14) -0.00294(14)
Ir2 0.02766(19) 0.0330(2) 0.02468(18) -0.00938(15) -0.00209(14) -0.00561(15)
F1 0.029(3) 0.063(4) 0.069(4) -0.028(3) -0.018(3) -0.002(3)
F2 0.047(3) 0.043(3) 0.074(4) -0.042(3) 0.001(3) -0.005(3)
F3 0.061(4) 0.064(4) 0.056(3) -0.022(3) -0.032(3) -0.010(3)
F4 0.096(5) 0.098(5) 0.040(3) 0.009(3) -0.015(3) -0.054(4)
F5 0.073(4) 0.093(5) 0.041(3) -0.035(3) -0.002(3) -0.012(4)
F6 0.116(6) 0.085(5) 0.038(4) 0.012(4) -0.011(4) -0.003(4)
F7 0.040(3) 0.068(4) 0.101(5) -0.034(4) -0.021(3) 0.015(3)
F8 0.048(3) 0.068(4) 0.086(4) -0.030(3) -0.031(3) -0.013(3)
O1 0.028(3) 0.035(4) 0.067(4) -0.024(3) -0.015(3) 0.002(3)
O2 0.067(5) 0.080(6) 0.109(7) -0.074(5) -0.043(5) 0.029(4)
O3 0.030(3) 0.054(4) 0.042(4) -0.022(3) -0.002(3) -0.013(3)
O4 0.033(4) 0.108(6) 0.070(5) -0.041(5) -0.011(4) -0.016(4)
N1 0.030(4) 0.039(4) 0.038(4) -0.019(4) -0.009(3) -0.008(3)
N2 0.034(4) 0.033(4) 0.019(3) -0.009(3) -0.006(3) -0.010(3)
N3 0.033(4) 0.028(4) 0.031(4) -0.012(3) -0.007(3) 0.001(3)
N11 0.032(4) 0.035(4) 0.038(4) -0.016(3) -0.011(3) -0.009(3)
N12 0.027(4) 0.022(4) 0.034(4) -0.010(3) -0.008(3) -0.002(3)
N13 0.039(4) 0.035(4) 0.033(4) -0.012(3) 0.002(3) -0.008(3)
N14 0.022(4) 0.046(4) 0.027(4) -0.014(3) 0.001(3) -0.013(3)
C1 0.038(6) 0.059(7) 0.081(8) -0.051(6) -0.014(5) -0.002(5)
C2 0.028(5) 0.071(8) 0.068(7) -0.030(6) -0.014(5) -0.001(5)
C3 0.054(6) 0.060(7) 0.044(6) -0.034(6) -0.006(5) -0.011(5)
C4 0.072(8) 0.073(8) 0.044(6) -0.031(6) -0.013(6) -0.033(6)
C5 0.067(7) 0.042(6) 0.037(6) -0.007(5) -0.022(5) -0.019(5)
C6 0.030(5) 0.035(5) 0.030(5) -0.008(4) -0.005(4) -0.013(4)
C7 0.037(5) 0.038(5) 0.022(4) -0.007(4) -0.007(4) -0.010(4)
C8 0.034(5) 0.052(6) 0.031(5) -0.014(4) -0.002(4) -0.016(5)
C9 0.033(5) 0.054(6) 0.025(5) -0.008(4) -0.007(4) 0.003(5)
C10 0.041(5) 0.039(5) 0.027(5) -0.009(4) -0.007(4) 0.000(4)
C11 0.035(5) 0.032(5) 0.014(4) -0.001(3) -0.003(3) -0.009(4)
C12 0.033(5) 0.019(4) 0.030(4) -0.006(3) -0.003(4) -0.005(3)
C13 0.049(6) 0.037(5) 0.026(5) -0.009(4) 0.000(4) -0.014(5)
C14 0.064(7) 0.044(6) 0.032(5) -0.020(4) -0.010(5) -0.017(5)
C15 0.047(6) 0.036(5) 0.039(5) -0.009(4) -0.013(5) -0.013(4)
C16 0.038(5) 0.036(5) 0.030(5) -0.008(4) -0.009(4) -0.011(4)
C17 0.028(5) 0.047(6) 0.058(7) -0.023(5) -0.001(5) -0.007(4)
C21 0.045(6) 0.031(5) 0.055(6) -0.016(5) -0.018(5) -0.007(4)
C22 0.053(7) 0.040(6) 0.078(8) -0.023(6) -0.020(6) -0.016(5)
C23 0.048(6) 0.046(6) 0.084(8) -0.022(6) -0.020(6) -0.022(5)
C24 0.034(5) 0.049(6) 0.059(7) -0.022(5) -0.009(5) -0.004(5)
C25 0.030(5) 0.027(4) 0.030(4) -0.006(4) -0.012(4) -0.003(4)
C26 0.021(4) 0.037(5) 0.029(4) -0.016(4) -0.004(3) -0.003(4)
C27 0.030(5) 0.050(6) 0.028(5) -0.012(4) -0.004(4) -0.013(4)
C28 0.031(5) 0.034(5) 0.039(5) -0.016(4) -0.001(4) 0.004(4)
C29 0.038(5) 0.029(5) 0.030(5) -0.016(4) -0.001(4) -0.008(4)
C30 0.030(5) 0.027(5) 0.028(4) -0.015(4) -0.004(4) -0.003(4)
C31 0.023(4) 0.030(4) 0.020(4) -0.008(3) -0.001(3) -0.009(3)
C41 0.027(5) 0.043(5) 0.039(5) -0.015(4) -0.013(4) 0.003(4)
C42 0.033(5) 0.034(5) 0.049(6) -0.006(4) -0.011(4) -0.007(4)
C43 0.032(5) 0.047(6) 0.072(7) -0.031(6) -0.020(5) -0.004(5)
C44 0.036(5) 0.034(5) 0.050(6) -0.017(5) -0.021(5) 0.000(4)
C45 0.031(5) 0.029(5) 0.043(5) -0.017(4) -0.021(4) 0.006(4)
C46 0.033(5) 0.024(4) 0.036(5) -0.009(4) -0.016(4) -0.001(4)
C47 0.040(5) 0.034(5) 0.052(6) -0.017(5) -0.022(5) 0.003(4)
C48 0.060(7) 0.051(6) 0.035(5) -0.013(5) -0.015(5) -0.010(5)
C49 0.064(7) 0.042(6) 0.041(6) -0.008(5) -0.006(5) -0.012(5)
C50 0.041(5) 0.037(5) 0.043(6) -0.012(4) -0.009(4) -0.011(4)
C51 0.038(5) 0.026(4) 0.028(4) -0.010(4) -0.009(4) 0.000(4)
C61 0.053(6) 0.036(6) 0.057(6) -0.016(5) -0.009(6) -0.011(5)
C62 0.080(9) 0.041(7) 0.048(6) -0.008(5) -0.021(6) -0.008(6)
C63 0.092(10) 0.033(6) 0.048(6) -0.019(5) -0.019(6) 0.015(6)
C64 0.053(6) 0.044(6) 0.039(6) -0.011(5) -0.011(5) 0.002(5)
C65 0.040(5) 0.031(5) 0.026(5) -0.002(4) -0.003(4) 0.003(4)
C66 0.036(5) 0.041(5) 0.018(4) -0.001(4) -0.007(4) 0.002(4)
C67 0.040(6) 0.045(6) 0.041(6) -0.007(5) -0.015(4) 0.006(5)
C68 0.039(6) 0.059(7) 0.052(6) -0.011(5) -0.022(5) 0.002(5)
C69 0.038(6) 0.058(7) 0.037(5) -0.012(5) -0.014(4) -0.011(5)
C70 0.038(6) 0.047(6) 0.031(5) -0.011(5) -0.009(4) -0.003(4)
C71 0.029(5) 0.037(5) 0.017(4) -0.004(4) -0.004(3) -0.005(4)
C81 0.031(5) 0.040(5) 0.028(5) -0.011(4) 0.003(4) -0.006(4)
C82 0.041(6) 0.038(6) 0.058(7) -0.018(5) -0.001(5) -0.004(5)
C83 0.036(5) 0.040(6) 0.059(7) -0.033(5) -0.001(5) 0.000(4)
C84 0.028(5) 0.054(6) 0.045(6) -0.031(5) 0.003(4) -0.006(4)
C85 0.020(4) 0.048(6) 0.040(5) -0.018(4) -0.001(4) -0.012(4)
C86 0.012(4) 0.045(5) 0.022(4) -0.017(4) 0.003(3) -0.009(3)
C87 0.040(6) 0.067(7) 0.040(6) -0.023(5) -0.003(4) -0.015(5)
C88 0.056(7) 0.083(9) 0.030(5) -0.007(6) -0.001(5) -0.017(6)
C89 0.052(6) 0.068(8) 0.037(6) 0.001(6) -0.007(5) -0.008(6)
C90 0.054(6) 0.056(7) 0.020(5) 0.001(5) 0.000(4) -0.013(5)
C91 0.027(5) 0.049(6) 0.025(4) -0.012(4) -0.003(4) -0.004(4)
C101 0.157(16) 0.047(8) 0.163(16) -0.015(9) -0.089(13) 0.017(9)
Cl1 0.095(3) 0.106(4) 0.190(5) -0.015(3) -0.005(3) -0.002(3)
Cl2 0.163(5) 0.112(4) 0.168(5) 0.012(3) -0.079(4) -0.044(3)
Cl3 0.0615(19) 0.061(2) 0.162(4) -0.042(2) -0.041(2) 0.0035(16)
C102 0.038(12) 0.039(11) 0.068(15) 0.005(10) -0.011(10) -0.001(8)
Cl4 0.068(5) 0.058(5) 0.111(7) -0.010(4) -0.026(4) -0.021(4)
C103 0.06(4) 0.13(5) 0.11(5) -0.09(5) -0.01(3) 0.01(3)
Cl5 0.049(10) 0.085(16) 0.34(6) -0.12(3) -0.07(2) 0.035(9)
C104 0.056(9) 0.045(8) 0.130(14) -0.046(9) -0.007(9) -0.013(7)
C105 0.018(12) 0.011(12) 0.014(12) -0.007(6) -0.001(5) -0.006(5)
Cl6 0.085(3) 0.076(3) 0.217(5) -0.054(3) -0.025(3) 0.003(2)
Cl7 0.094(3) 0.107(3) 0.099(3) -0.032(2) -0.035(2) -0.028(2)

loop_
_atom_type_symbol
_atom_type_description
_atom_type_scat_dispersion_real
_atom_type_scat_dispersion_imag
_atom_type_scat_source
C C 0.0033 0.0016 'International Tables Vol C Tables 4.2.6.8 and 6.1.1.4'
H H 0.0000 0.0000 'International Tables Vol C Tables 4.2.6.8 and 6.1.1.4'
N N 0.0061 0.0033 'International Tables Vol C Tables 4.2.6.8 and 6.1.1.4'
O O 0.0106 0.0060 'International Tables Vol C Tables 4.2.6.8 and 6.1.1.4'
F F 0.0171 0.0103 'International Tables Vol C Tables 4.2.6.8 and 6.1.1.4'
Cl Cl 0.1484 0.1585 'International Tables Vol C Tables 4.2.6.8 and 6.1.1.4'
Ir Ir -1.4442 7.9887 'International Tables Vol C Tables 4.2.6.8 and 6.1.1.4'

loop_
_geom_angle_atom_site_label_1
_geom_angle_atom_site_label_2
_geom_angle_atom_site_label_3
_geom_angle
C31 Ir1 C51 87.0(3)
C31 Ir1 N12 98.8(3)
C51 Ir1 N12 80.0(3)
C31 Ir1 N11 80.4(3)
C51 Ir1 N11 96.0(3)
N12 Ir1 N11 175.9(3)
C31 Ir1 O1 175.2(3)
C51 Ir1 O1 94.2(3)
N12 Ir1 O1 86.0(2)
N11 Ir1 O1 94.9(2)
C31 Ir1 N1 101.4(3)
C51 Ir1 N1 171.6(3)
N12 Ir1 N1 97.9(2)
N11 Ir1 N1 86.1(2)
O1 Ir1 N1 77.5(3)
C71 Ir2 C91 86.3(3)
C71 Ir2 N14 99.2(3)
C91 Ir2 N14 80.8(3)
C71 Ir2 N13 79.8(3)
C91 Ir2 N13 95.9(3)
N14 Ir2 N13 176.7(3)
C71 Ir2 O3 174.9(3)
C91 Ir2 O3 95.5(3)
N14 Ir2 O3 85.9(2)
N13 Ir2 O3 95.2(3)
C71 Ir2 N3 100.8(3)
C91 Ir2 N3 172.9(3)
N14 Ir2 N3 97.7(2)
N13 Ir2 N3 85.6(3)
O3 Ir2 N3 77.4(2)
C1 O1 Ir1 116.1(6)
C17 O3 Ir2 117.2(5)
C6 N1 C2 116.4(8)
C6 N1 Ir1 130.6(5)
C2 N1 Ir1 110.4(6)
C11 N2 C7 117.3(7)
C12 N3 C16 118.5(7)
C12 N3 Ir2 129.1(5)
C16 N3 Ir2 109.8(5)
C21 N11 C25 119.8(7)
C21 N11 Ir1 123.3(6)
C25 N11 Ir1 116.9(5)
C41 N12 C45 120.1(7)
C41 N12 Ir1 123.0(6)
C45 N12 Ir1 116.8(5)
C61 N13 C65 120.0(8)
C61 N13 Ir2 123.2(6)
C65 N13 Ir2 116.8(6)
C81 N14 C85 119.4(7)
C81 N14 Ir2 123.5(6)
C85 N14 Ir2 116.9(6)
O2 C1 O1 124.6(10)
O2 C1 C2 118.7(10)
O1 C1 C2 116.6(8)
N1 C2 C3 124.9(10)
N1 C2 C1 115.1(8)
C3 C2 C1 119.7(10)
C2 C3 C4 118.3(10)
C5 C4 C3 118.1(9)
C4 C5 C6 121.1(10)
N1 C6 C5 120.7(8)
N1 C6 C7 119.3(7)
C5 C6 C7 119.8(8)
N2 C7 C8 122.3(8)
N2 C7 C6 116.3(7)
C8 C7 C6 121.2(8)
C9 C8 C7 119.0(8)
C8 C9 C10 119.8(9)
C9 C10 C11 118.1(9)
N2 C11 C10 123.4(8)
N2 C11 C12 114.7(7)
C10 C11 C12 121.7(8)
N3 C12 C13 121.6(8)
N3 C12 C11 120.0(7)
C13 C12 C11 118.2(7)
C14 C13 C12 119.0(8)
C13 C14 C15 119.6(8)
C14 C15 C16 118.7(9)
N3 C16 C15 122.0(8)
N3 C16 C17 117.5(7)
C15 C16 C17 120.4(8)
O4 C17 O3 126.3(9)
O4 C17 C16 118.2(9)
O3 C17 C16 115.5(8)
N11 C21 C22 121.9(9)
C21 C22 C23 119.2(9)
C24 C23 C22 118.9(9)
C23 C24 C25 120.8(9)
N11 C25 C24 119.3(8)
N11 C25 C26 112.4(7)
C24 C25 C26 128.2(8)
C27 C26 C31 118.4(7)
C27 C26 C25 125.9(7)
C31 C26 C25 115.7(7)
F1 C27 C28 115.5(8)
F1 C27 C26 120.5(7)
C28 C27 C26 124.1(8)
C27 C28 C29 115.1(8)
C30 C29 C28 125.1(8)
C30 C29 F2 118.0(7)
C28 C29 F2 116.9(7)
C29 C30 C31 119.1(7)
C30 C31 C26 118.1(7)
C30 C31 Ir1 127.4(6)
C26 C31 Ir1 114.4(5)
N12 C41 C42 121.4(8)
C43 C42 C41 118.4(9)
C44 C43 C42 120.1(9)
C43 C44 C45 120.3(9)
N12 C45 C44 119.5(8)
N12 C45 C46 112.3(7)
C44 C45 C46 128.1(8)
C47 C46 C51 118.7(8)
C47 C46 C45 125.6(7)
C51 C46 C45 115.6(7)
F3 C47 C48 116.3(8)
F3 C47 C46 119.8(8)
C48 C47 C46 123.9(8)
C47 C48 C49 116.0(9)
F4 C49 C50 119.2(9)
F4 C49 C48 117.2(9)
C50 C49 C48 123.6(9)
C49 C50 C51 119.3(9)
C46 C51 C50 118.5(8)
C46 C51 Ir1 114.9(6)
C50 C51 Ir1 126.6(6)
N13 C61 C62 122.3(10)
C61 C62 C63 118.6(11)
C62 C63 C64 119.9(10)
C63 C64 C65 120.2(10)
N13 C65 C64 118.9(9)
N13 C65 C66 112.6(7)
C64 C65 C66 128.5(9)
C67 C66 C71 118.6(8)
C67 C66 C65 126.2(8)
C71 C66 C65 115.2(7)
F7 C67 C68 116.9(8)
F7 C67 C66 119.3(9)
C68 C67 C66 123.8(9)
C69 C68 C67 115.3(9)
C68 C69 C70 125.7(9)
C68 C69 F8 117.9(8)
C70 C69 F8 116.3(9)
C69 C70 C71 118.3(9)
C70 C71 C66 118.3(8)
C70 C71 Ir2 126.3(6)
C66 C71 Ir2 115.5(6)
N14 C81 C82 122.8(8)
C83 C82 C81 118.6(10)
C82 C83 C84 119.0(9)
C83 C84 C85 120.2(9)
N14 C85 C84 120.0(8)
N14 C85 C86 112.3(7)
C84 C85 C86 127.7(8)
C87 C86 C91 115.9(8)
C87 C86 C85 127.5(8)
C91 C86 C85 116.6(7)
C88 C87 F5 116.4(9)
C88 C87 C86 125.0(9)
F5 C87 C86 118.6(9)
C87 C88 C89 116.4(10)
F6 C89 C90 119.4(10)
F6 C89 C88 117.4(9)
C90 C89 C88 123.1(11)
C89 C90 C91 120.0(10)
C90 C91 C86 119.6(8)
C90 C91 Ir2 127.1(7)
C86 C91 Ir2 113.2(6)
Cl1 C101 Cl2 106.5(9)
C103 Cl3 C102 23(2)
Cl4 C102 Cl3 110.1(14)
Cl3 C103 Cl5 113(4)
Cl6 C104 Cl7 107.7(8)
Cl6 C105 Cl7 110.2(19)
C105 Cl6 C104 72.8(14)
C104 Cl7 C105 67.3(12)

loop_
_geom_bond_atom_site_label_1
_geom_bond_atom_site_label_2
_geom_bond_distance
Ir1 C31 1.997(8)
Ir1 C51 1.998(8)
Ir1 N12 2.036(6)
Ir1 N11 2.043(6)
Ir1 O1 2.132(6)
Ir1 N1 2.216(7)
Ir2 C71 1.984(8)
Ir2 C91 2.002(8)
Ir2 N14 2.039(7)
Ir2 N13 2.050(7)
Ir2 O3 2.139(6)
Ir2 N3 2.205(7)
F1 C27 1.361(9)
F2 C29 1.378(9)
F3 C47 1.362(10)
F4 C49 1.357(11)
F5 C87 1.380(11)
F6 C89 1.361(12)
F7 C67 1.348(10)
F8 C69 1.380(10)
O1 C1 1.292(11)
O2 C1 1.219(11)
O3 C17 1.265(11)
O4 C17 1.234(11)
N1 C6 1.351(10)
N1 C2 1.355(12)
N2 C11 1.347(10)
N2 C7 1.346(10)
N3 C12 1.330(10)
N3 C16 1.350(10)
N11 C21 1.347(10)
N11 C25 1.361(10)
N12 C41 1.351(11)
N12 C45 1.366(10)
N13 C61 1.344(12)
N13 C65 1.366(11)
N14 C81 1.322(11)
N14 C85 1.370(10)
C1 C2 1.544(15)
C2 C3 1.357(13)
C3 C4 1.370(15)
C4 C5 1.368(14)
C5 C6 1.390(12)
C6 C7 1.483(11)
C7 C8 1.406(12)
C8 C9 1.361(13)
C9 C10 1.382(13)
C10 C11 1.392(12)
C11 C12 1.508(11)
C12 C13 1.402(11)
C13 C14 1.363(13)
C14 C15 1.371(13)
C15 C16 1.387(12)
C16 C17 1.531(12)
C21 C22 1.355(13)
C22 C23 1.381(15)
C23 C24 1.368(13)
C24 C25 1.375(12)
C25 C26 1.473(11)
C26 C27 1.384(11)
C26 C31 1.416(10)
C27 C28 1.367(12)
C28 C29 1.371(12)
C29 C30 1.357(11)
C30 C31 1.398(10)
C41 C42 1.386(12)
C42 C43 1.384(13)
C43 C44 1.362(13)
C44 C45 1.389(11)
C45 C46 1.465(11)
C46 C47 1.396(12)
C46 C51 1.403(11)
C47 C48 1.363(13)
C48 C49 1.388(14)
C49 C50 1.373(13)
C50 C51 1.411(12)
C61 C62 1.361(14)
C62 C63 1.372(16)
C63 C64 1.374(15)
C64 C65 1.386(13)
C65 C66 1.458(12)
C66 C67 1.401(12)
C66 C71 1.419(11)
C67 C68 1.374(14)
C68 C69 1.365(14)
C69 C70 1.378(13)
C70 C71 1.412(12)
C81 C82 1.390(12)
C82 C83 1.376(13)
C83 C84 1.384(14)
C84 C85 1.387(12)
C85 C86 1.455(12)
C86 C87 1.398(11)
C86 C91 1.437(11)
C87 C88 1.369(15)
C88 C89 1.376(15)
C89 C90 1.369(13)
C90 C91 1.389(12)
C101 Cl1 1.755(15)
C101 Cl2 1.822(16)
Cl3 C103 1.61(7)
Cl3 C102 1.82(2)
C102 Cl4 1.73(2)
C103 Cl5 1.74(7)
C104 Cl6 1.743(13)
C104 Cl7 1.833(16)
C105 Cl6 1.68(4)
C105 Cl7 1.84(4)
